data_4069275
loop_
_publ_author_name
'Hald\'on, Estela'
'\'Alvarez, Eleuterio'
'Nicasio, M. Carmen'
'P\'erez, Pedro J.'

_publ_section_title
;
 Dinuclear Copper(I) Complexes as Precatalysts in Ullmann and Goldberg
 Coupling Reactions
;
_journal_issue 13
_journal_name_full Organometallics
_journal_page_first 3815
_journal_paper_doi 10.1021/om900119r
_journal_volume 28
_journal_year 2009
_chemical_formula_moiety 'C30 H24 Cu2 I2 N8, 2(C2 H3 N)'
_chemical_formula_sum 'C34 H30 Cu2 I2 N10'
_chemical_formula_weight 959.56
_chemical_name_systematic
; 
 ? 
;
_space_group_IT_number 15
_symmetry_cell_setting monoclinic
_symmetry_space_group_name_Hall '-C 2yc'
_symmetry_space_group_name_H-M 'C 1 2/c 1'
_atom_sites_solution_hydrogens geom
_atom_sites_solution_primary direct
_atom_sites_solution_secondary difmap
_audit_creation_method SHELXL-97
_cell_angle_alpha 90.00
_cell_angle_beta 103.407(2)
_cell_angle_gamma 90.00
_cell_formula_units_Z 4
_cell_length_a 17.4128(16)
_cell_length_b 10.8076(10)
_cell_length_c 18.4692(17)
_cell_measurement_reflns_used 8204
_cell_measurement_temperature 173(2)
_cell_measurement_theta_max 30.29
_cell_measurement_theta_min 2.27
_cell_volume 3381.0(5)
_computing_cell_refinement 'Bruker (2006). APEX 2. Version 2.1.'
_computing_data_collection 'Bruker (2006). APEX 2. Version 2.1.'
_computing_data_reduction 'Bruker (2006). APEX 2. Version 2.1.'
_computing_molecular_graphics 'XP, SHELXTL v. 6.14 (Bruker, 2003)'
_computing_publication_material 'XCIF, SHELXTL v. 6.14 (Bruker, 2003)'
_computing_structure_refinement 'XL, SHELXTL v. 6.14 (Bruker, 2003)'
_computing_structure_solution 'Bruker (2006). APEX 2. Version 2.1.'
_diffrn_ambient_temperature 173(2)
_diffrn_detector_area_resol_mean 8.26
_diffrn_measured_fraction_theta_full 0.988
_diffrn_measured_fraction_theta_max 0.988
_diffrn_measurement_device_type
;
 Bruker-Nonius X8kappa APEX II CCD area detector'
;
_diffrn_measurement_method 'phi and omega scans with narrow frames'
_diffrn_radiation_monochromator graphite
_diffrn_radiation_source 'fine-focus sealed tube'
_diffrn_radiation_type MoK\a
_diffrn_radiation_wavelength 0.71073
_diffrn_reflns_av_R_equivalents 0.0504
_diffrn_reflns_av_sigmaI/netI 0.0334
_diffrn_reflns_limit_h_max 24
_diffrn_reflns_limit_h_min -24
_diffrn_reflns_limit_k_max 15
_diffrn_reflns_limit_k_min -14
_diffrn_reflns_limit_l_max 26
_diffrn_reflns_limit_l_min -22
_diffrn_reflns_number 57433
_diffrn_reflns_theta_full 30.68
_diffrn_reflns_theta_max 30.68
_diffrn_reflns_theta_min 2.24
_diffrn_standards_decay_% 0
_exptl_absorpt_coefficient_mu 3.126
_exptl_absorpt_correction_T_max 0.7661
_exptl_absorpt_correction_T_min 0.6930
_exptl_absorpt_correction_type multi-scan
_exptl_absorpt_process_details
;
 SADABS, Bruker (2006). APEX 2. Version 2.1. Bruker Analytical
 X-ray Solutions, Madison, Wisconsin, USA.
;
_exptl_crystal_colour yellow
_exptl_crystal_density_diffrn 1.885
_exptl_crystal_density_method 'not measured'
_exptl_crystal_description block
_exptl_crystal_F_000 1872
_exptl_crystal_size_max 0.18
_exptl_crystal_size_mid 0.10
_exptl_crystal_size_min 0.09
_refine_diff_density_max 0.861
_refine_diff_density_min -1.285
_refine_diff_density_rms 0.120
_refine_ls_extinction_method none
_refine_ls_goodness_of_fit_ref 1.028
_refine_ls_hydrogen_treatment constr
_refine_ls_matrix_type full
_refine_ls_number_parameters 219
_refine_ls_number_reflns 5134
_refine_ls_number_restraints 0
_refine_ls_restrained_S_all 1.028
_refine_ls_R_factor_all 0.0493
_refine_ls_R_factor_gt 0.0324
_refine_ls_shift/su_max 0.001
_refine_ls_shift/su_mean 0.000
_refine_ls_structure_factor_coef Fsqd
_refine_ls_weighting_details 'calc w=1/[\s^2^(Fo^2^)+(0.0433P)^2^+10.4423P] where P=(Fo^2^+2Fc^2^)/3'
_refine_ls_weighting_scheme calc
_refine_ls_wR_factor_gt 0.0816
_refine_ls_wR_factor_ref 0.0935
_reflns_number_gt 3959
_reflns_number_total 5134
_reflns_threshold_expression >2sigma(I)
_cod_data_source_file om900119r_si_002.cif
_cod_data_source_block 2
_cod_depositor_comments
;
The following automatic conversions were performed:

'_symmetry_cell_setting' value 'Monoclinic' changed to 'monoclinic'
according to /home/saulius/struct/CIF-dictionaries/cif_core.dic
dictionary named 'cif_core.dic' version 2.4.2 from 2011-04-26.

Automatic conversion script
Id: cif_fix_values 1715 2011-07-08 13:25:40Z adriana 
;
_cod_original_sg_symbol_H-M C2/c
_cod_database_code 4069275

loop_
_symmetry_equiv_pos_as_xyz
'x, y, z'
'-x, y, -z+1/2'
'x+1/2, y+1/2, z'
'-x+1/2, y+1/2, -z+1/2'
'-x, -y, -z'
'x, -y, z-1/2'
'-x+1/2, -y+1/2, -z'
'x+1/2, -y+1/2, z-1/2'

loop_
_atom_site_label
_atom_site_type_symbol
_atom_site_fract_x
_atom_site_fract_y
_atom_site_fract_z
_atom_site_U_iso_or_equiv
_atom_site_adp_type
_atom_site_occupancy
_atom_site_symmetry_multiplicity
_atom_site_calc_flag
_atom_site_refinement_flags
I1 I 0.0000 0.63304(3) 0.2500 0.02751(8) Uani 1 2 d S
I2 I 0.0000 1.01851(3) 0.2500 0.03172(8) Uani 1 2 d S
Cu1 Cu 0.04355(2) 0.82850(4) 0.17616(2) 0.03048(10) Uani 1 1 d .
N1 N 0.17900(13) 0.6747(2) 0.10049(14) 0.0260(5) Uani 1 1 d .
N2 N 0.16369(14) 0.8401(2) 0.18469(14) 0.0270(5) Uani 1 1 d .
N3 N 0.04860(14) 0.6670(2) 0.01631(14) 0.0260(5) Uani 1 1 d .
N4 N -0.01552(14) 0.8356(2) 0.06603(14) 0.0266(5) Uani 1 1 d .
C1 C 0.24221(17) 0.6294(3) 0.07386(19) 0.0327(7) Uani 1 1 d .
H1 H 0.2392 0.5617 0.0405 0.039 Uiso 1 1 calc R
C2 C 0.30863(18) 0.6957(3) 0.1023(2) 0.0361(7) Uani 1 1 d .
H2 H 0.3593 0.6832 0.0926 0.043 Uiso 1 1 calc R
C3 C 0.28766(16) 0.7877(3) 0.14987(17) 0.0296(6) Uani 1 1 d .
C4 C 0.20590(15) 0.7722(3) 0.14746(16) 0.0249(5) Uani 1 1 d .
C5 C 0.20481(17) 0.9311(3) 0.22700(16) 0.0302(6) Uani 1 1 d .
H5 H 0.1776 0.9825 0.2544 0.036 Uiso 1 1 calc R
C6 C 0.28494(18) 0.9537(3) 0.23270(18) 0.0343(7) Uani 1 1 d .
H6 H 0.3104 1.0189 0.2638 0.041 Uiso 1 1 calc R
C7 C 0.32712(18) 0.8837(3) 0.19429(19) 0.0363(7) Uani 1 1 d .
H7 H 0.3815 0.8995 0.1975 0.044 Uiso 1 1 calc R
C8 C 0.04207(17) 0.6179(3) -0.05432(17) 0.0313(6) Uani 1 1 d .
H8 H 0.0714 0.5493 -0.0655 0.038 Uiso 1 1 calc R
C9 C -0.01215(18) 0.6818(3) -0.10513(17) 0.0325(7) Uani 1 1 d .
H9 H -0.0274 0.6661 -0.1571 0.039 Uiso 1 1 calc R
C10 C -0.04199(16) 0.7775(3) -0.06555(16) 0.0288(6) Uani 1 1 d .
C11 C -0.00324(15) 0.7651(3) 0.01056(16) 0.0256(6) Uani 1 1 d .
C12 C -0.07003(17) 0.9258(3) 0.04506(18) 0.0312(6) Uani 1 1 d .
H12 H -0.0808 0.9788 0.0825 0.037 Uiso 1 1 calc R
C13 C -0.11132(18) 0.9455(3) -0.02831(19) 0.0343(7) Uani 1 1 d .
H13 H -0.1491 1.0102 -0.0395 0.041 Uiso 1 1 calc R
C14 C -0.09745(18) 0.8711(3) -0.08463(19) 0.0351(7) Uani 1 1 d .
H14 H -0.1250 0.8836 -0.1349 0.042 Uiso 1 1 calc R
C15 C 0.10065(15) 0.6189(3) 0.08319(16) 0.0256(5) Uani 1 1 d .
H15A H 0.1063 0.5285 0.0775 0.031 Uiso 1 1 calc R
H15B H 0.0759 0.6326 0.1257 0.031 Uiso 1 1 calc R
N5 N 0.17181(19) 0.6204(3) 0.47536(19) 0.0455(7) Uani 1 1 d .
C16 C 0.18458(19) 0.6821(3) 0.4294(2) 0.0358(7) Uani 1 1 d .
C17 C 0.2006(2) 0.7610(4) 0.37084(19) 0.0408(8) Uani 1 1 d .
H17A H 0.2173 0.7099 0.3334 0.061 Uiso 1 1 calc R
H17B H 0.2426 0.8197 0.3923 0.061 Uiso 1 1 calc R
H17C H 0.1526 0.8065 0.3474 0.061 Uiso 1 1 calc R

loop_
_atom_site_aniso_label
_atom_site_aniso_U_11
_atom_site_aniso_U_22
_atom_site_aniso_U_33
_atom_site_aniso_U_23
_atom_site_aniso_U_13
_atom_site_aniso_U_12
I1 0.02739(12) 0.02654(15) 0.03068(14) 0.000 0.01095(10) 0.000
I2 0.03622(14) 0.02963(16) 0.03249(15) 0.000 0.01446(11) 0.000
Cu1 0.02593(17) 0.0345(2) 0.03014(19) -0.00157(16) 0.00479(14) 0.00022(15)
N1 0.0190(9) 0.0270(13) 0.0309(12) -0.0007(10) 0.0035(8) -0.0004(9)
N2 0.0252(11) 0.0294(14) 0.0250(11) 0.0013(10) 0.0030(9) -0.0010(9)
N3 0.0218(10) 0.0281(13) 0.0271(11) -0.0018(10) 0.0039(8) -0.0013(9)
N4 0.0217(10) 0.0276(13) 0.0294(12) 0.0016(10) 0.0038(9) -0.0016(9)
C1 0.0253(13) 0.0302(17) 0.0429(17) -0.0039(13) 0.0085(12) 0.0017(12)
C2 0.0233(13) 0.039(2) 0.0462(19) -0.0046(14) 0.0085(12) -0.0011(12)
C3 0.0188(11) 0.0321(16) 0.0363(15) 0.0014(13) 0.0029(10) -0.0019(11)
C4 0.0209(11) 0.0239(15) 0.0279(13) 0.0034(11) 0.0016(9) -0.0012(10)
C5 0.0303(13) 0.0332(17) 0.0258(14) -0.0019(12) 0.0036(11) -0.0033(12)
C6 0.0317(14) 0.0338(18) 0.0343(16) -0.0042(13) 0.0013(12) -0.0086(13)
C7 0.0247(13) 0.042(2) 0.0396(17) -0.0012(15) 0.0025(12) -0.0065(13)
C8 0.0269(13) 0.0366(18) 0.0308(15) -0.0053(13) 0.0077(11) -0.0055(12)
C9 0.0295(13) 0.0399(19) 0.0271(14) -0.0032(13) 0.0045(11) -0.0067(13)
C10 0.0241(12) 0.0332(16) 0.0279(14) 0.0036(12) 0.0040(10) -0.0062(12)
C11 0.0209(11) 0.0247(15) 0.0304(14) 0.0013(11) 0.0047(10) -0.0043(10)
C12 0.0253(12) 0.0288(17) 0.0388(16) 0.0034(13) 0.0060(11) 0.0017(11)
C13 0.0276(13) 0.0341(18) 0.0399(17) 0.0096(14) 0.0050(12) 0.0051(12)
C14 0.0271(13) 0.0417(19) 0.0339(16) 0.0099(14) 0.0015(11) -0.0037(13)
C15 0.0211(11) 0.0233(15) 0.0310(14) 0.0012(11) 0.0032(10) -0.0027(10)
N5 0.0446(16) 0.0381(18) 0.0494(18) 0.0108(15) 0.0017(14) -0.0019(14)
C16 0.0305(14) 0.0331(18) 0.0401(17) 0.0007(14) 0.0004(12) -0.0006(13)
C17 0.0407(17) 0.046(2) 0.0345(17) 0.0056(15) 0.0068(13) 0.0000(15)

loop_
_atom_type_symbol
_atom_type_description
_atom_type_scat_dispersion_real
_atom_type_scat_dispersion_imag
_atom_type_scat_source
C C 0.0033 0.0016 'International Tables Vol C Tables 4.2.6.8 and 6.1.1.4'
H H 0.0000 0.0000 'International Tables Vol C Tables 4.2.6.8 and 6.1.1.4'
N N 0.0061 0.0033 'International Tables Vol C Tables 4.2.6.8 and 6.1.1.4'
Cu Cu 0.3201 1.2651 'International Tables Vol C Tables 4.2.6.8 and 6.1.1.4'
I I -0.4742 1.8119 'International Tables Vol C Tables 4.2.6.8 and 6.1.1.4'

loop_
_geom_angle_atom_site_label_1
_geom_angle_atom_site_label_2
_geom_angle_atom_site_label_3
_geom_angle
_geom_angle_site_symmetry_3
Cu1 I1 Cu1 77.884(19) 2
Cu1 I2 Cu1 79.47(2) 2
N4 Cu1 N2 109.79(10) .
N4 Cu1 I2 109.89(7) .
N2 Cu1 I2 108.48(7) .
N4 Cu1 I1 113.07(7) .
N2 Cu1 I1 113.88(7) .
I2 Cu1 I1 101.323(15) .
C4 N1 C1 108.1(2) .
C4 N1 C15 128.3(2) .
C1 N1 C15 123.5(3) .
C4 N2 C5 114.6(2) .
C4 N2 Cu1 126.6(2) .
C5 N2 Cu1 118.6(2) .
C11 N3 C8 108.2(2) .
C11 N3 C15 127.6(2) .
C8 N3 C15 124.2(3) .
C11 N4 C12 114.8(3) .
C11 N4 Cu1 127.3(2) .
C12 N4 Cu1 117.8(2) .
C2 C1 N1 110.4(3) .
C2 C1 H1 124.8 .
N1 C1 H1 124.8 .
C1 C2 C3 106.8(3) .
C1 C2 H2 126.6 .
C3 C2 H2 126.6 .
C7 C3 C4 117.2(3) .
C7 C3 C2 135.7(3) .
C4 C3 C2 107.2(3) .
N2 C4 N1 126.7(2) .
N2 C4 C3 125.8(3) .
N1 C4 C3 107.5(3) .
N2 C5 C6 123.8(3) .
N2 C5 H5 118.1 .
C6 C5 H5 118.1 .
C7 C6 C5 120.9(3) .
C7 C6 H6 119.6 .
C5 C6 H6 119.6 .
C6 C7 C3 117.8(3) .
C6 C7 H7 121.1 .
C3 C7 H7 121.1 .
C9 C8 N3 110.3(3) .
C9 C8 H8 124.8 .
N3 C8 H8 124.8 .
C8 C9 C10 106.9(3) .
C8 C9 H9 126.5 .
C10 C9 H9 126.5 .
C14 C10 C11 117.7(3) .
C14 C10 C9 135.3(3) .
C11 C10 C9 107.0(3) .
N4 C11 N3 126.8(3) .
N4 C11 C10 125.7(3) .
N3 C11 C10 107.5(3) .
N4 C12 C13 123.9(3) .
N4 C12 H12 118.1 .
C13 C12 H12 118.1 .
C14 C13 C12 120.2(3) .
C14 C13 H13 119.9 .
C12 C13 H13 119.9 .
C13 C14 C10 117.8(3) .
C13 C14 H14 121.1 .
C10 C14 H14 121.1 .
N3 C15 N1 114.0(2) .
N3 C15 H15A 108.7 .
N1 C15 H15A 108.7 .
N3 C15 H15B 108.7 .
N1 C15 H15B 108.7 .
H15A C15 H15B 107.6 .
N5 C16 C17 179.8(4) .
C16 C17 H17A 109.5 .
C16 C17 H17B 109.5 .
H17A C17 H17B 109.5 .
C16 C17 H17C 109.5 .
H17A C17 H17C 109.5 .
H17B C17 H17C 109.5 .

loop_
_geom_bond_atom_site_label_1
_geom_bond_atom_site_label_2
_geom_bond_distance
_geom_bond_site_symmetry_2
I1 Cu1 2.7160(5) .
I1 Cu1 2.7160(5) 2
I2 Cu1 2.6704(5) .
I2 Cu1 2.6704(5) 2
Cu1 N4 2.057(3) .
Cu1 N2 2.065(2) .
N1 C4 1.376(4) .
N1 C1 1.394(4) .
N1 C15 1.458(3) .
N2 C4 1.336(4) .
N2 C5 1.353(4) .
N3 C11 1.380(4) .
N3 C8 1.388(4) .
N3 C15 1.449(4) .
N4 C11 1.333(4) .
N4 C12 1.353(4) .
C1 C2 1.358(4) .
C1 H1 0.9500 .
C2 C3 1.429(5) .
C2 H2 0.9500 .
C3 C7 1.400(5) .
C3 C4 1.424(4) .
C5 C6 1.396(4) .
C5 H5 0.9500 .
C6 C7 1.363(5) .
C6 H6 0.9500 .
C7 H7 0.9500 .
C8 C9 1.356(5) .
C8 H8 0.9500 .
C9 C10 1.431(5) .
C9 H9 0.9500 .
C10 C14 1.387(5) .
C10 C11 1.417(4) .
C12 C13 1.395(4) .
C12 H12 0.9500 .
C13 C14 1.379(5) .
C13 H13 0.9500 .
C14 H14 0.9500 .
C15 H15A 0.9900 .
C15 H15B 0.9900 .
N5 C16 1.141(5) .
C16 C17 1.454(5) .
C17 H17A 0.9800 .
C17 H17B 0.9800 .
C17 H17C 0.9800 .

loop_
_geom_torsion_atom_site_label_1
_geom_torsion_atom_site_label_2
_geom_torsion_atom_site_label_3
_geom_torsion_atom_site_label_4
_geom_torsion
_geom_torsion_site_symmetry_1
Cu1 I2 Cu1 N4 119.83(7) 2
Cu1 I2 Cu1 N2 -120.14(8) 2
Cu1 I2 Cu1 I1 0.0 2
Cu1 I1 Cu1 N4 -117.54(8) 2
Cu1 I1 Cu1 N2 116.24(8) 2
Cu1 I1 Cu1 I2 0.0 2
N4 Cu1 N2 C4 -50.4(3) .
I2 Cu1 N2 C4 -170.5(2) .
I1 Cu1 N2 C4 77.5(3) .
N4 Cu1 N2 C5 123.7(2) .
I2 Cu1 N2 C5 3.6(2) .
I1 Cu1 N2 C5 -108.4(2) .
N2 Cu1 N4 C11 52.9(3) .
I2 Cu1 N4 C11 172.1(2) .
I1 Cu1 N4 C11 -75.5(2) .
N2 Cu1 N4 C12 -122.8(2) .
I2 Cu1 N4 C12 -3.6(2) .
I1 Cu1 N4 C12 108.8(2) .
C4 N1 C1 C2 -0.2(4) .
C15 N1 C1 C2 -176.6(3) .
N1 C1 C2 C3 0.3(4) .
C1 C2 C3 C7 -179.3(4) .
C1 C2 C3 C4 -0.2(4) .
C5 N2 C4 N1 -179.8(3) .
Cu1 N2 C4 N1 -5.5(4) .
C5 N2 C4 C3 0.7(4) .
Cu1 N2 C4 C3 175.0(2) .
C1 N1 C4 N2 -179.5(3) .
C15 N1 C4 N2 -3.4(5) .
C1 N1 C4 C3 0.1(3) .
C15 N1 C4 C3 176.2(3) .
C7 C3 C4 N2 -1.0(5) .
C2 C3 C4 N2 179.7(3) .
C7 C3 C4 N1 179.4(3) .
C2 C3 C4 N1 0.1(3) .
C4 N2 C5 C6 -0.4(4) .
Cu1 N2 C5 C6 -175.2(2) .
N2 C5 C6 C7 0.5(5) .
C5 C6 C7 C3 -0.8(5) .
C4 C3 C7 C6 1.0(5) .
C2 C3 C7 C6 -180.0(4) .
C11 N3 C8 C9 0.2(3) .
C15 N3 C8 C9 179.1(3) .
N3 C8 C9 C10 0.3(4) .
C8 C9 C10 C14 -179.5(3) .
C8 C9 C10 C11 -0.7(3) .
C12 N4 C11 N3 -179.8(3) .
Cu1 N4 C11 N3 4.3(4) .
C12 N4 C11 C10 -0.2(4) .
Cu1 N4 C11 C10 -176.0(2) .
C8 N3 C11 N4 179.0(3) .
C15 N3 C11 N4 0.2(5) .
C8 N3 C11 C10 -0.6(3) .
C15 N3 C11 C10 -179.5(3) .
C14 C10 C11 N4 0.2(4) .
C9 C10 C11 N4 -178.9(3) .
C14 C10 C11 N3 179.9(3) .
C9 C10 C11 N3 0.8(3) .
C11 N4 C12 C13 0.2(4) .
Cu1 N4 C12 C13 176.5(2) .
N4 C12 C13 C14 -0.2(5) .
C12 C13 C14 C10 0.2(5) .
C11 C10 C14 C13 -0.2(4) .
C9 C10 C14 C13 178.6(3) .
C11 N3 C15 N1 -91.0(3) .
C8 N3 C15 N1 90.3(3) .
C4 N1 C15 N3 95.2(3) .
C1 N1 C15 N3 -89.2(4) .
